data_7045397
loop_
_publ_author_name
'Akhtar, Muhammad Nadeem'
'Lan, Yanhua'
'AlDamen, Murad A.'
'Zheng, Yan-Zhen'
'Anson, Christopher E.'
'Powell, Annie K.'

_publ_section_title
;
 Effect of ligand substitution on the SMM properties of three
 isostructural families of double-cubane Mn<sub>4</sub>Ln<sub>2</sub>
 coordination clusters.
;
_journal_issue 10
_journal_name_full 'Dalton transactions (Cambridge, England : 2003)'
_journal_page_first 3485
_journal_page_last 3495
_journal_paper_doi 10.1039/c7dt04304j
_journal_volume 47
_journal_year 2018
_chemical_formula_moiety 'C60 H116 Mn4 N4 O26 Pr2, 2(C2 H3 N), C7 H8, H2 O'
_chemical_formula_sum 'C71 H132 Mn4 N6 O27 Pr2'
_chemical_formula_weight 2003.40
_space_group_crystal_system monoclinic
_space_group_IT_number 15
_space_group_name_Hall '-C 2yc'
_space_group_name_H-M_alt 'C 1 2/c 1'
_symmetry_space_group_name_Hall '-C 2yc'
_symmetry_space_group_name_H-M 'C 1 2/c 1'
_atom_sites_solution_hydrogens geom
_atom_sites_solution_primary direct
_atom_sites_solution_secondary difmap
_audit_creation_date 2018-01-10
_audit_creation_method
;
Olex2 1.2
(compiled 2017.08.10 svn.r3458 for OlexSys, GUI svn.r5381)
;
_audit_update_record
;
2018-01-12 deposited with the CCDC.
2018-01-24 downloaded from the CCDC.
;
_cell_angle_alpha 90
_cell_angle_beta 92.650(1)
_cell_angle_gamma 90
_cell_formula_units_Z 4
_cell_length_a 27.1710(7)
_cell_length_b 14.5793(4)
_cell_length_c 22.0369(6)
_cell_measurement_reflns_used 19781
_cell_measurement_temperature 100(2)
_cell_measurement_theta_max 28.24
_cell_measurement_theta_min 2.41
_cell_volume 8720.2(4)
_computing_cell_refinement 'SAINT v6.45A (Bruker, 2003)'
_computing_data_collection 'SMART-NT 5.6 (Bruker AXS Inc., 2005)'
_computing_data_reduction 'SAINT v6.45A (Bruker, 2003)'
_computing_molecular_graphics 'Olex2 (Dolomanov et al., 2009)'
_computing_publication_material 'Olex2 (Dolomanov et al., 2009)'
_computing_structure_refinement 'ShelXL (Sheldrick, 2015)'
_computing_structure_solution 'SHELXTL 6.14 (BrukerAXS Inc., 2003)'
_diffrn_ambient_temperature 100(2)
_diffrn_detector_area_resol_mean 8
_diffrn_measured_fraction_theta_full 0.998
_diffrn_measured_fraction_theta_max 0.914
_diffrn_measurement_device_type 'Bruker SMART APEX CCD area detector'
_diffrn_measurement_method '\w scans'
_diffrn_radiation_monochromator graphite
_diffrn_radiation_type MoK\a
_diffrn_radiation_wavelength 0.71073
_diffrn_reflns_av_R_equivalents 0.0191
_diffrn_reflns_av_unetI/netI 0.0200
_diffrn_reflns_Laue_measured_fraction_full 0.998
_diffrn_reflns_Laue_measured_fraction_max 0.914
_diffrn_reflns_limit_h_max 34
_diffrn_reflns_limit_h_min -35
_diffrn_reflns_limit_k_max 18
_diffrn_reflns_limit_k_min -18
_diffrn_reflns_limit_l_max 29
_diffrn_reflns_limit_l_min -28
_diffrn_reflns_number 29942
_diffrn_reflns_point_group_measured_fraction_full 0.998
_diffrn_reflns_point_group_measured_fraction_max 0.914
_diffrn_reflns_theta_full 25.242
_diffrn_reflns_theta_max 28.247
_diffrn_reflns_theta_min 1.818
_diffrn_source 'rotating anode'
_exptl_absorpt_coefficient_mu 1.733
_exptl_absorpt_correction_T_max 0.590
_exptl_absorpt_correction_T_min 0.506
_exptl_absorpt_correction_type multi-scan
_exptl_absorpt_process_details
;
SADABS v.2.10 (Bruker,2003) was used for absorption correction.
R(int) was 0.0400 before and 0.0201 after correction.
The Ratio of minimum to maximum transmission is 0.8573.
The \l/2 correction factor is 0.0015.
;
_exptl_crystal_colour orange
_exptl_crystal_colour_primary orange
_exptl_crystal_density_diffrn 1.526
_exptl_crystal_description block
_exptl_crystal_F_000 4136
_exptl_crystal_size_max 0.42
_exptl_crystal_size_mid 0.38
_exptl_crystal_size_min 0.34
_refine_diff_density_max 0.831
_refine_diff_density_min -0.646
_refine_diff_density_rms 0.077
_refine_ls_extinction_method none
_refine_ls_goodness_of_fit_ref 1.039
_refine_ls_hydrogen_treatment constr
_refine_ls_matrix_type full
_refine_ls_number_parameters 701
_refine_ls_number_reflns 9868
_refine_ls_number_restraints 423
_refine_ls_restrained_S_all 1.074
_refine_ls_R_factor_all 0.0289
_refine_ls_R_factor_gt 0.0255
_refine_ls_shift/su_max 0.002
_refine_ls_shift/su_mean 0.000
_refine_ls_structure_factor_coef Fsqd
_refine_ls_weighting_details 'w=1/[\s^2^(Fo^2^)+(0.0335P)^2^+13.2495P] where P=(Fo^2^+2Fc^2^)/3'
_refine_ls_weighting_scheme calc
_refine_ls_wR_factor_gt 0.0621
_refine_ls_wR_factor_ref 0.0645
_reflns_Friedel_coverage 0.000
_reflns_number_gt 9026
_reflns_number_total 9868
_reflns_threshold_expression 'I > 2\s(I)'
_cod_data_source_file c7dt04304j2.cif
_cod_data_source_block 18-mn4pr2
_cod_depositor_comments 'Adding full bibliography for 7045382--7045403.cif.'
_cod_database_code 7045397
_shelx_shelxl_version_number 2017/1
_shelx_space_group_comment
;
The symmetry employed for this shelxl refinement is uniquely defined
by the following loop, which should always be used as a source of
symmetry information in preference to the above space-group names.
They are only intended as comments.
;
_shelx_estimated_absorpt_t_max 0.590
_shelx_estimated_absorpt_t_min 0.530
_olex2_refinement_description
;
1. Fixed Uiso
 At 1.2 times of:
  All C(H) groups, All C(H,H) groups, All C(H,H,H,H) groups, All O(H) groups
 At 1.5 times of:
  All C(H,H,H) groups, All C(H,H,H,H,H,H) groups
2. Restrained distances
 C12-C13A \\sim C12-C13B \\sim C12-C13C \\sim C12-C14A \\sim C12-C14B \\sim
C12-C14C \\sim C12-C15A ~
 C12-C15B \\sim C12-C15C
 with sigma of 0.02
 C13A-C14A \\sim C14A-C15A \\sim C15A-C13A
 with sigma of 0.02
 C13B-C14B \\sim C14B-C15B \\sim C15B-C13B
 with sigma of 0.02
 C13C-C14C \\sim C14C-C15C \\sim C15C-C13C
 with sigma of 0.02
 C9A-C10A \\sim C9B-C10B
 with sigma of 0.02
 O5A-C10A \\sim O5B-C10B
 with sigma of 0.02
3. Uiso/Uaniso restraints and constraints
Uanis(C32A) = Uanis(C32B)
4. Rigid body (RIGU) restrains
 C41, C42, C43, C44, C45, C46, C47
 with sigma for 1-2 distances of 0.004 and sigma for 1-3 distances of 0.004
 N31B, C31B, C32B, C32A, C31A, N31A
 with sigma for 1-2 distances of 0.004 and sigma for 1-3 distances of 0.004
 C3, N1A, N1B, C1A, C2A, C1B, C2B, N2A, N2B, C7
 with sigma for 1-2 distances of 0.004 and sigma for 1-3 distances of 0.004
 C21, C23, C22B, C22A, C24A, C24B, C25A, C25B
 with sigma for 1-2 distances of 0.004 and sigma for 1-3 distances of 0.004
 Mn2, O3A, O3B, C6B, C6A, C5B, C5A, N1A, N1B
 with sigma for 1-2 distances of 0.004 and sigma for 1-3 distances of 0.004
 N2A, N2B, C9A, C9B, C10A, C10B, O5B, O5A, Mn2
 with sigma for 1-2 distances of 0.004 and sigma for 1-3 distances of 0.004
 C26, C27B, C30B, C28B, C29B
 with sigma for 1-2 distances of 0.004 and sigma for 1-3 distances of 0.004
 C26, C27A, C30A, C29A, C28A
 with sigma for 1-2 distances of 0.004 and sigma for 1-3 distances of 0.004
5. Same fragment restrains
{C21, C22B, C23, C24B, C25B} sigma for 1-2: 0.02, 1-3: 0.04
as
{C21, C22A, C23, C24A, C25A}
{C26, C27B, C28B, C29B, C30B} sigma for 1-2: 0.02, 1-3: 0.04
as
{C26, C27A, C28A, C29A, C30A}
{N31B, C31B, C32B} sigma for 1-2: 0.02, 1-3: 0.04
as
{N31A, C31A, C32A}
6. Others
 Fixed Sof: N1A(0.55) C1A(0.55) H1AA(0.55) H1AB(0.55) C2A(0.55) H2AA(0.55)
 H2AB(0.55) N2A(0.55) N1B(0.45) C1B(0.45) H1BA(0.45) H1BB(0.45) C2B(0.45)
 H2BA(0.45) H2BB(0.45) N2B(0.45) H3AA(0.55) H3AB(0.55) H3BC(0.45) H3BD(0.45)
 C5A(0.55) H5AA(0.55) H5AB(0.55) C6A(0.55) H6AA(0.55) H6AB(0.55) O3A(0.55)
 H3A(0.55) C5B(0.45) H5BA(0.45) H5BB(0.45) C6B(0.45) H6BA(0.45) H6BB(0.45)
 O3B(0.45) H3B(0.45) H7AA(0.55) H7AB(0.55) H7BC(0.45) H7BD(0.45) C9A(0.55)
 H9AA(0.55) H9AB(0.55) C10A(0.55) H10A(0.55) H10B(0.55) O5A(0.55) H5A(0.55)
 C9B(0.45) H9BA(0.45) H9BB(0.45) C10B(0.45) H10C(0.45) H10D(0.45) O5B(0.45)
 H5B(0.45) C13A(0.48) H13A(0.48) H13B(0.48) H13C(0.48) C14A(0.48) H14A(0.48)
 H14B(0.48) H14C(0.48) C15A(0.48) H15A(0.48) H15B(0.48) H15C(0.48) C14B(0.22)
 H14D(0.22) H14E(0.22) H14F(0.22) C13B(0.22) H13D(0.22) H13E(0.22) H13F(0.22)
 C15B(0.22) H15D(0.22) H15E(0.22) H15F(0.22) C13C(0.3) H13G(0.3) H13H(0.3)
 H13I(0.3) C14C(0.3) H14G(0.3) H14H(0.3) H14I(0.3) C15C(0.3) H15G(0.3)
 H15H(0.3) H15I(0.3) C22A(0.44) H23A(0.44) H23B(0.44) H23C(0.44) H23D(0.56)
 H23E(0.56) H23F(0.56) C24A(0.44) H24A(0.44) H24B(0.44) H24C(0.44) C25A(0.44)
 H25A(0.44) H25B(0.44) H25C(0.44) C22B(0.56) C24B(0.56) H24D(0.56) H24E(0.56)
 H24F(0.56) C25B(0.56) H25D(0.56) H25E(0.56) H25F(0.56) C27A(0.5) C28A(0.5)
 H28A(0.5) H28B(0.5) H28C(0.5) C29A(0.5) H29A(0.5) H29B(0.5) H29C(0.5)
 C30A(0.5) H30A(0.5) H30B(0.5) H30C(0.5) C27B(0.5) C28B(0.5) H28D(0.5)
 H28E(0.5) H28F(0.5) C29B(0.5) H29D(0.5) H29E(0.5) H29F(0.5) C30B(0.5)
 H30D(0.5) H30E(0.5) H30F(0.5) N31A(0.58) C31A(0.58) C32A(0.58) H32A(0.58)
 H32B(0.58) H32C(0.58) N31B(0.42) C31B(0.42) C32B(0.42) H32D(0.42) H32E(0.42)
 H32F(0.42) C41(0.5) H41(0.5) C42(0.5) H42(0.5) C43(0.5) H43(0.5) C44(0.5)
 H44(0.5) C45(0.5) H45(0.5) C46(0.5) C47(0.5) H47A(0.5) H47B(0.5) H47C(0.5)
 O51B(0.5)
7.a Secondary CH2 refined with riding coordinates:
 C1A(H1AA,H1AB), C2A(H2AA,H2AB), C1B(H1BA,H1BB), C2B(H2BA,H2BB), C3(H3AA,H3AB),
  C3(H3BC,H3BD), C4(H4A,H4B), C5A(H5AA,H5AB), C6A(H6AA,H6AB), C5B(H5BA,H5BB),
 C6B(H6BA,H6BB), C7(H7AA,H7AB), C7(H7BC,H7BD), C8(H8A,H8B), C9A(H9AA,H9AB),
 C10A(H10A,H10B), C9B(H9BA,H9BB), C10B(H10C,H10D)
7.b Me refined with riding coordinates:
 C13A(H13A,H13B,H13C), C14A(H14A,H14B,H14C), C15A(H15A,H15B,H15C), C14B(H14D,
 H14E,H14F), C13B(H13D,H13E,H13F), C15B(H15D,H15E,H15F), C13C(H13G,H13H,H13I),
 C14C(H14G,H14H,H14I), C15C(H15G,H15H,H15I), C18(H18A,H18B,H18C), C19(H19A,H19B,
 H19C), C20(H20A,H20B,H20C), C23(H23A,H23B,H23C), C23(H23D,H23E,H23F),
 C24A(H24A,H24B,H24C), C25A(H25A,H25B,H25C), C24B(H24D,H24E,H24F), C25B(H25D,
 H25E,H25F), C28A(H28A,H28B,H28C), C29A(H29A,H29B,H29C), C30A(H30A,H30B,H30C),
 C28B(H28D,H28E,H28F), C29B(H29D,H29E,H29F), C30B(H30D,H30E,H30F)
7.c Aromatic/amide H refined with riding coordinates:
 O3A(H3A), O3B(H3B), O5A(H5A), O5B(H5B), C41(H41), C42(H42), C43(H43),
 C44(H44), C45(H45)
7.d Fitted hexagon refined as free rotating group:
 C41(C42,C43,C44,C45,C46)
7.e Idealised Me refined as rotating group:
 C32A(H32A,H32B,H32C), C32B(H32D,H32E,H32F), C47(H47A,H47B,H47C)
;
_olex2_submission_special_instructions 'No special instructions were received'

loop_
_space_group_symop_operation_xyz
'x, y, z'
'-x, y, -z+1/2'
'x+1/2, y+1/2, z'
'-x+1/2, y+1/2, -z+1/2'
'-x, -y, -z'
'x, -y, z-1/2'
'-x+1/2, -y+1/2, -z'
'x+1/2, -y+1/2, z-1/2'

loop_
_atom_site_label
_atom_site_type_symbol
_atom_site_fract_x
_atom_site_fract_y
_atom_site_fract_z
_atom_site_U_iso_or_equiv
_atom_site_adp_type
_atom_site_occupancy
_atom_site_site_symmetry_order
_atom_site_calc_flag
_atom_site_refinement_flags_posn
_atom_site_refinement_flags_adp
_atom_site_refinement_flags_occupancy
_atom_site_disorder_assembly
_atom_site_disorder_group
Pr1 Pr 0.17958(2) 0.26343(2) 0.60722(2) 0.01693(4) Uani 1 1 d . . . . .
Mn1 Mn 0.25489(2) 0.34905(2) 0.49934(2) 0.01581(6) Uani 1 1 d . . . . .
Mn2 Mn 0.18076(2) 0.25991(2) 0.40134(2) 0.02511(8) Uani 1 1 d . U . . .
O1 O 0.20465(5) 0.25751(8) 0.50209(6) 0.0152(3) Uani 1 1 d . . . . .
N1A N 0.15891(13) 0.3777(3) 0.32751(16) 0.0209(7) Uani 0.55 1 d . U P A 1
C1A C 0.13208(14) 0.3333(3) 0.27579(17) 0.0277(8) Uani 0.55 1 d . U P A 1
H1AA H 0.132754 0.374061 0.239892 0.033 Uiso 0.55 1 calc R . P A 1
H1AB H 0.097224 0.324756 0.285774 0.033 Uiso 0.55 1 calc R . P A 1
C2A C 0.1539(3) 0.2414(4) 0.2601(3) 0.0288(14) Uani 0.55 1 d . U P A 1
H2AA H 0.133046 0.212658 0.227364 0.035 Uiso 0.55 1 calc R . P A 1
H2AB H 0.187049 0.251111 0.244537 0.035 Uiso 0.55 1 calc R . P A 1
N2A N 0.15785(16) 0.1781(3) 0.3129(2) 0.0226(8) Uani 0.55 1 d . U P A 1
N1B N 0.16857(16) 0.3394(3) 0.3087(2) 0.0238(9) Uani 0.45 1 d . U P A 2
C1B C 0.1607(4) 0.2758(5) 0.2571(4) 0.0308(17) Uani 0.45 1 d . U P A 2
H1BA H 0.193073 0.255066 0.243483 0.037 Uiso 0.45 1 calc R . P A 2
H1BB H 0.143768 0.308906 0.222909 0.037 Uiso 0.45 1 calc R . P A 2
C2B C 0.13016(19) 0.1923(4) 0.2731(2) 0.0279(10) Uani 0.45 1 d . U P A 2
H2BA H 0.096193 0.212183 0.280898 0.033 Uiso 0.45 1 calc R . P A 2
H2BB H 0.128388 0.149729 0.238069 0.033 Uiso 0.45 1 calc R . P A 2
N2B N 0.15082(18) 0.1437(4) 0.3266(2) 0.0210(10) Uani 0.45 1 d . U P A 2
C3 C 0.21010(9) 0.4071(2) 0.30692(11) 0.0397(6) Uani 1 1 d . U . . .
H3AA H 0.225076 0.357638 0.283103 0.048 Uiso 0.55 1 calc R . P A 1
H3AB H 0.207485 0.463061 0.281555 0.048 Uiso 0.55 1 calc R . P A 1
H3BC H 0.196085 0.466309 0.292543 0.048 Uiso 0.45 1 calc R . P A 2
H3BD H 0.232710 0.385827 0.275875 0.048 Uiso 0.45 1 calc R . P A 2
C4 C 0.24082(7) 0.42550(15) 0.36505(9) 0.0256(4) Uani 1 1 d . . . . .
H4A H 0.273491 0.449610 0.354878 0.031 Uiso 1 1 calc R . . . .
H4B H 0.224326 0.472424 0.389447 0.031 Uiso 1 1 calc R . . . .
O2 O 0.24699(5) 0.34335(10) 0.39966(6) 0.0204(3) Uani 1 1 d . . . . .
C5A C 0.12720(15) 0.4506(3) 0.3517(2) 0.0238(8) Uani 0.55 1 d . U P A 1
H5AA H 0.106197 0.477071 0.318197 0.029 Uiso 0.55 1 calc R . P A 1
H5AB H 0.148066 0.500316 0.369542 0.029 Uiso 0.55 1 calc R . P A 1
C6A C 0.09510(16) 0.4118(3) 0.3996(2) 0.0245(8) Uani 0.55 1 d . U P A 1
H6AA H 0.073826 0.460143 0.415918 0.029 Uiso 0.55 1 calc R . P A 1
H6AB H 0.073930 0.362000 0.382457 0.029 Uiso 0.55 1 calc R . P A 1
O3A O 0.12839(10) 0.3773(2) 0.44590(14) 0.0237(6) Uani 0.55 1 d . U P A 1
H3A H 0.130078 0.396451 0.487147 0.028 Uiso 0.55 1 calc R . P A 1
C5B C 0.12392(19) 0.3960(4) 0.3153(2) 0.0291(10) Uani 0.45 1 d . U P A 2
H5BA H 0.094584 0.359572 0.302093 0.035 Uiso 0.45 1 calc R . P A 2
H5BB H 0.125509 0.449887 0.288142 0.035 Uiso 0.45 1 calc R . P A 2
C6B C 0.1180(2) 0.4287(4) 0.3794(3) 0.0309(12) Uani 0.45 1 d . U P A 2
H6BA H 0.144280 0.472942 0.391342 0.037 Uiso 0.45 1 calc R . P A 2
H6BB H 0.085655 0.459127 0.382844 0.037 Uiso 0.45 1 calc R . P A 2
O3B O 0.12116(14) 0.3495(3) 0.41740(19) 0.0326(9) Uani 0.45 1 d . U P A 2
H3B H 0.098243 0.337637 0.447731 0.039 Uiso 0.45 1 calc R . P A 2
C7 C 0.19686(8) 0.10177(18) 0.30847(10) 0.0342(5) Uani 1 1 d . U . . .
H7AA H 0.180341 0.046242 0.291577 0.041 Uiso 0.55 1 calc R . P A 1
H7AB H 0.221209 0.121619 0.279095 0.041 Uiso 0.55 1 calc R . P A 1
H7BC H 0.216259 0.145918 0.285199 0.041 Uiso 0.45 1 calc R . P A 2
H7BD H 0.190039 0.046911 0.282978 0.041 Uiso 0.45 1 calc R . P A 2
C8 C 0.22462(8) 0.07534(15) 0.36734(9) 0.0264(4) Uani 1 1 d . . . . .
H8A H 0.203560 0.035725 0.391806 0.032 Uiso 1 1 calc R . . . .
H8B H 0.254576 0.040288 0.358142 0.032 Uiso 1 1 calc R . . . .
O4 O 0.23808(5) 0.15544(10) 0.40098(6) 0.0212(3) Uani 1 1 d . . . . .
C9A C 0.10991(15) 0.1348(3) 0.3225(2) 0.0308(9) Uani 0.55 1 d D U P A 1
H9AA H 0.107848 0.076899 0.299102 0.037 Uiso 0.55 1 calc R . P A 1
H9AB H 0.083519 0.175879 0.306044 0.037 Uiso 0.55 1 calc R . P A 1
C10A C 0.1005(2) 0.1142(4) 0.3875(2) 0.0314(10) Uani 0.55 1 d D U P A 1
H10A H 0.065470 0.097616 0.391470 0.038 Uiso 0.55 1 calc R . P A 1
H10B H 0.121114 0.061879 0.401850 0.038 Uiso 0.55 1 calc R . P A 1
O5A O 0.11213(13) 0.1928(2) 0.42258(16) 0.0286(7) Uani 0.55 1 d D U P A 1
H5A H 0.091581 0.214819 0.453136 0.034 Uiso 0.55 1 calc R . P A 1
C9B C 0.11266(16) 0.0837(4) 0.3515(3) 0.0246(9) Uani 0.45 1 d D U P A 2
H9BA H 0.128495 0.030901 0.372808 0.030 Uiso 0.45 1 calc R . P A 2
H9BB H 0.090788 0.059797 0.317954 0.030 Uiso 0.45 1 calc R . P A 2
C10B C 0.08215(19) 0.1392(5) 0.3962(3) 0.0309(15) Uani 0.45 1 d D U P A 2
H10C H 0.068063 0.195076 0.376681 0.037 Uiso 0.45 1 calc R . P A 2
H10D H 0.055144 0.101692 0.411878 0.037 Uiso 0.45 1 calc R . P A 2
O5B O 0.11840(14) 0.1620(3) 0.44403(18) 0.0212(8) Uani 0.45 1 d D U P A 2
H5B H 0.117947 0.142266 0.485079 0.025 Uiso 0.45 1 calc R . P A 2
O6 O 0.21221(6) 0.45827(10) 0.50426(7) 0.0336(4) Uani 1 1 d . . . . .
O7 O 0.16364(5) 0.42526(10) 0.58004(6) 0.0246(3) Uani 1 1 d . . . . .
C11 C 0.18188(7) 0.47972(14) 0.54413(9) 0.0209(4) Uani 1 1 d . . . . .
C12 C 0.16804(8) 0.58215(15) 0.54709(10) 0.0304(5) Uani 1 1 d D . . . .
C13A C 0.1317(2) 0.6060(4) 0.4935(2) 0.0321(11) Uiso 0.48 1 d D . P B 1
H13A H 0.145268 0.585002 0.455428 0.048 Uiso 0.48 1 calc R . P B 1
H13B H 0.100134 0.575488 0.499158 0.048 Uiso 0.48 1 calc R . P B 1
H13C H 0.126769 0.672502 0.491836 0.048 Uiso 0.48 1 calc R . P B 1
C14A C 0.1507(3) 0.6112(5) 0.6061(3) 0.0524(18) Uiso 0.48 1 d D . P B 1
H14A H 0.142592 0.676654 0.604608 0.079 Uiso 0.48 1 calc R . P B 1
H14B H 0.121225 0.575951 0.615327 0.079 Uiso 0.48 1 calc R . P B 1
H14C H 0.176573 0.600267 0.637659 0.079 Uiso 0.48 1 calc R . P B 1
C15A C 0.2162(2) 0.6418(4) 0.5325(3) 0.0266(12) Uiso 0.48 1 d D . P B 1
H15A H 0.228250 0.623109 0.493096 0.040 Uiso 0.48 1 calc R . P B 1
H15B H 0.207575 0.707065 0.531162 0.040 Uiso 0.48 1 calc R . P B 1
H15C H 0.242011 0.631426 0.564281 0.040 Uiso 0.48 1 calc R . P B 1
C14B C 0.1158(4) 0.5839(9) 0.5821(5) 0.045(3) Uiso 0.22 1 d D . P B 2
H14D H 0.091103 0.547284 0.559174 0.068 Uiso 0.22 1 calc R . P B 2
H14E H 0.121036 0.558225 0.623027 0.068 Uiso 0.22 1 calc R . P B 2
H14F H 0.104169 0.647331 0.585093 0.068 Uiso 0.22 1 calc R . P B 2
C13B C 0.1529(4) 0.6167(8) 0.4834(4) 0.039(3) Uiso 0.22 1 d D . P B 2
H13D H 0.129218 0.573915 0.464090 0.058 Uiso 0.22 1 calc R . P B 2
H13E H 0.137787 0.677408 0.486356 0.058 Uiso 0.22 1 calc R . P B 2
H13F H 0.182131 0.620800 0.459083 0.058 Uiso 0.22 1 calc R . P B 2
C15B C 0.2028(4) 0.6365(9) 0.5823(6) 0.055(3) Uiso 0.22 1 d D . P B 2
H15D H 0.209456 0.607381 0.621959 0.083 Uiso 0.22 1 calc R . P B 2
H15E H 0.233516 0.641313 0.560948 0.083 Uiso 0.22 1 calc R . P B 2
H15F H 0.189171 0.697921 0.588221 0.083 Uiso 0.22 1 calc R . P B 2
C13C C 0.2066(4) 0.6424(8) 0.5197(5) 0.049(3) Uiso 0.3 1 d D . P B 3
H13G H 0.238570 0.632121 0.541135 0.073 Uiso 0.3 1 calc R . P B 3
H13H H 0.209096 0.627099 0.476647 0.073 Uiso 0.3 1 calc R . P B 3
H13I H 0.197217 0.706933 0.523616 0.073 Uiso 0.3 1 calc R . P B 3
C14C C 0.1183(3) 0.5912(6) 0.5188(4) 0.0360(18) Uiso 0.3 1 d D . P B 3
H14G H 0.095774 0.550080 0.539157 0.054 Uiso 0.3 1 calc R . P B 3
H14H H 0.107031 0.654678 0.522688 0.054 Uiso 0.3 1 calc R . P B 3
H14I H 0.118910 0.574845 0.475720 0.054 Uiso 0.3 1 calc R . P B 3
C15C C 0.1659(3) 0.6076(5) 0.6171(3) 0.0213(15) Uiso 0.3 1 d D . P B 3
H15G H 0.198850 0.601916 0.636646 0.032 Uiso 0.3 1 calc R . P B 3
H15H H 0.154200 0.670835 0.621044 0.032 Uiso 0.3 1 calc R . P B 3
H15I H 0.143230 0.565798 0.636610 0.032 Uiso 0.3 1 calc R . P B 3
O8 O 0.30873(6) 0.44124(10) 0.49470(7) 0.0309(3) Uani 1 1 d . . . . .
O9 O 0.35248(5) 0.39020(10) 0.41862(6) 0.0253(3) Uani 1 1 d . . . . .
C16 C 0.34225(7) 0.44930(13) 0.45698(9) 0.0199(4) Uani 1 1 d . . . . .
C17 C 0.37155(8) 0.53958(14) 0.45735(10) 0.0260(4) Uani 1 1 d . . . . .
C18 C 0.35959(9) 0.60069(16) 0.51063(12) 0.0358(5) Uani 1 1 d . . . . .
H18A H 0.368310 0.568854 0.548793 0.054 Uiso 1 1 calc R . . . .
H18B H 0.378467 0.657805 0.508702 0.054 Uiso 1 1 calc R . . . .
H18C H 0.324285 0.614772 0.508724 0.054 Uiso 1 1 calc R . . . .
C19 C 0.42704(8) 0.51717(18) 0.46093(13) 0.0401(6) Uani 1 1 d . . . . .
H19A H 0.434939 0.477788 0.426674 0.060 Uiso 1 1 calc R . . . .
H19B H 0.446018 0.574199 0.459230 0.060 Uiso 1 1 calc R . . . .
H19C H 0.435451 0.485261 0.499153 0.060 Uiso 1 1 calc R . . . .
C20 C 0.35787(11) 0.58955(18) 0.39769(12) 0.0431(6) Uani 1 1 d . . . . .
H20A H 0.365555 0.550266 0.363306 0.065 Uiso 1 1 calc R . . . .
H20B H 0.322567 0.603640 0.395834 0.065 Uiso 1 1 calc R . . . .
H20C H 0.376749 0.646673 0.395812 0.065 Uiso 1 1 calc R . . . .
O10 O 0.19011(6) 0.33306(10) 0.71220(7) 0.0291(3) Uani 1 1 d . . . . .
O11 O 0.17849(6) 0.18383(11) 0.70900(7) 0.0325(4) Uani 1 1 d . . . . .
C21 C 0.18267(8) 0.25769(14) 0.73841(10) 0.0234(4) Uani 1 1 d D U . . .
C22A C 0.1726(3) 0.2713(6) 0.8065(4) 0.028(2) Uani 0.44 1 d D U P C 1
C23 C 0.21991(10) 0.3130(2) 0.83744(10) 0.0417(6) Uani 1 1 d D U . . .
H23A H 0.247937 0.272430 0.831003 0.062 Uiso 0.44 1 calc R . P C 1
H23B H 0.226199 0.373338 0.819758 0.062 Uiso 0.44 1 calc R . P C 1
H23C H 0.215481 0.319670 0.881105 0.062 Uiso 0.44 1 calc R . P C 1
H23D H 0.252954 0.292754 0.827440 0.062 Uiso 0.56 1 calc R . P C 2
H23E H 0.214177 0.375290 0.821918 0.062 Uiso 0.56 1 calc R . P C 2
H23F H 0.217216 0.312707 0.881634 0.062 Uiso 0.56 1 calc R . P C 2
C24A C 0.1252(3) 0.3251(5) 0.8118(3) 0.0389(15) Uani 0.44 1 d D U P C 1
H24A H 0.129094 0.386407 0.794381 0.058 Uiso 0.44 1 calc R . P C 1
H24B H 0.098204 0.293019 0.789638 0.058 Uiso 0.44 1 calc R . P C 1
H24C H 0.117580 0.330653 0.854651 0.058 Uiso 0.44 1 calc R . P C 1
C25A C 0.1672(3) 0.1752(5) 0.8335(3) 0.0422(17) Uani 0.44 1 d D U P C 1
H25A H 0.197987 0.141123 0.829846 0.063 Uiso 0.44 1 calc R . P C 1
H25B H 0.159700 0.180260 0.876444 0.063 Uiso 0.44 1 calc R . P C 1
H25C H 0.140324 0.142626 0.811431 0.063 Uiso 0.44 1 calc R . P C 1
C22B C 0.1812(2) 0.2476(5) 0.8081(3) 0.0224(14) Uani 0.56 1 d D U P C 2
C24B C 0.1314(2) 0.2834(4) 0.8256(3) 0.0375(12) Uani 0.56 1 d D U P C 2
H24D H 0.127361 0.346944 0.811779 0.056 Uiso 0.56 1 calc R . P C 2
H24E H 0.105243 0.245376 0.806485 0.056 Uiso 0.56 1 calc R . P C 2
H24F H 0.129268 0.280932 0.869861 0.056 Uiso 0.56 1 calc R . P C 2
C25B C 0.1875(2) 0.1480(4) 0.8298(3) 0.0324(11) Uani 0.56 1 d D U P C 2
H25D H 0.219671 0.124864 0.818522 0.049 Uiso 0.56 1 calc R . P C 2
H25E H 0.185394 0.145541 0.874051 0.049 Uiso 0.56 1 calc R . P C 2
H25F H 0.161369 0.109985 0.810676 0.049 Uiso 0.56 1 calc R . P C 2
O12 O 0.09997(5) 0.27639(13) 0.53437(7) 0.0335(4) Uani 1 1 d . . . . .
O13 O 0.08901(6) 0.28294(14) 0.63264(7) 0.0364(4) Uani 1 1 d . . . . .
C26 C 0.07227(8) 0.2862(2) 0.57896(11) 0.0413(6) Uani 1 1 d D U . . .
C27A C 0.01513(19) 0.2815(4) 0.5676(3) 0.0308(12) Uani 0.5 1 d D U P D 1
C28A C 0.0007(2) 0.3762(4) 0.5902(4) 0.0598(18) Uani 0.5 1 d D U P D 1
H28A H 0.009540 0.381335 0.633649 0.090 Uiso 0.5 1 calc R . P D 1
H28B H 0.018090 0.423324 0.567870 0.090 Uiso 0.5 1 calc R . P D 1
H28C H -0.034963 0.384641 0.583525 0.090 Uiso 0.5 1 calc R . P D 1
C29A C 0.0026(4) 0.2683(10) 0.5009(4) 0.083(4) Uani 0.5 1 d D U P D 1
H29A H 0.012600 0.206671 0.488687 0.124 Uiso 0.5 1 calc R . P D 1
H29B H -0.032986 0.275456 0.493190 0.124 Uiso 0.5 1 calc R . P D 1
H29C H 0.020068 0.314139 0.477535 0.124 Uiso 0.5 1 calc R . P D 1
C30A C -0.01118(17) 0.2080(4) 0.6034(3) 0.0501(14) Uani 0.5 1 d D U P D 1
H30A H -0.003222 0.216121 0.646901 0.075 Uiso 0.5 1 calc R . P D 1
H30B H -0.046857 0.213644 0.595601 0.075 Uiso 0.5 1 calc R . P D 1
H30C H -0.000352 0.147141 0.590686 0.075 Uiso 0.5 1 calc R . P D 1
C27B C 0.0191(2) 0.3258(4) 0.5631(3) 0.0359(13) Uani 0.5 1 d D U P D 2
C28B C -0.0079(2) 0.3408(6) 0.6221(3) 0.0625(19) Uani 0.5 1 d D U P D 2
H28D H 0.008628 0.389333 0.646116 0.094 Uiso 0.5 1 calc R . P D 2
H28E H -0.042088 0.358987 0.612100 0.094 Uiso 0.5 1 calc R . P D 2
H28F H -0.007614 0.283815 0.645649 0.094 Uiso 0.5 1 calc R . P D 2
C29B C -0.0045(3) 0.2516(7) 0.5236(6) 0.072(4) Uani 0.5 1 d D U P D 2
H29D H -0.004087 0.193488 0.545948 0.109 Uiso 0.5 1 calc R . P D 2
H29E H -0.038592 0.268648 0.512436 0.109 Uiso 0.5 1 calc R . P D 2
H29F H 0.013979 0.244560 0.486670 0.109 Uiso 0.5 1 calc R . P D 2
C30B C 0.01838(19) 0.4163(4) 0.5278(3) 0.0516(14) Uani 0.5 1 d D U P D 2
H30D H 0.033630 0.464639 0.553281 0.077 Uiso 0.5 1 calc R . P D 2
H30E H 0.036805 0.409099 0.490946 0.077 Uiso 0.5 1 calc R . P D 2
H30F H -0.015766 0.433187 0.516712 0.077 Uiso 0.5 1 calc R . P D 2
N31A N 0.0079(2) -0.0286(4) 0.6830(3) 0.0816(18) Uani 0.58 1 d D U P E 1
C31A C 0.03855(18) 0.0214(4) 0.6956(2) 0.0496(12) Uani 0.58 1 d D U P E 1
C32A C 0.0780(2) 0.0847(4) 0.7133(3) 0.0484(14) Uani 0.58 1 d D U P E 1
H32A H 0.103095 0.083545 0.682723 0.073 Uiso 0.58 1 calc GR . P E 1
H32B H 0.092880 0.066288 0.752746 0.073 Uiso 0.58 1 calc GR . P E 1
H32C H 0.064611 0.146857 0.716203 0.073 Uiso 0.58 1 calc GR . P E 1
N31B N -0.0230(2) 0.0602(5) 0.6531(3) 0.066(2) Uani 0.42 1 d D U P F 2
C31B C 0.0131(3) 0.0827(5) 0.6761(3) 0.0453(15) Uani 0.42 1 d D U P F 2
C32B C 0.0604(3) 0.1127(6) 0.7051(5) 0.0484(14) Uani 0.42 1 d D U P F 2
H32D H 0.058741 0.108768 0.749337 0.073 Uiso 0.42 1 calc GR . P F 2
H32E H 0.067035 0.176209 0.693430 0.073 Uiso 0.42 1 calc GR . P F 2
H32F H 0.086960 0.072988 0.691739 0.073 Uiso 0.42 1 calc GR . P F 2
C41 C -0.0031(3) 0.2510(3) 0.2688(3) 0.083(3) Uani 0.5 1 d . U P G -1
H41 H -0.002662 0.186140 0.272634 0.100 Uiso 0.5 1 calc R . P G -1
C42 C -0.0189(3) 0.3050(6) 0.3161(2) 0.081(3) Uani 0.5 1 d G U P G -1
H42 H -0.029219 0.276956 0.352333 0.097 Uiso 0.5 1 calc R . P G -1
C43 C -0.0196(4) 0.3999(5) 0.3105(4) 0.081(3) Uani 0.5 1 d G U P G -1
H43 H -0.030346 0.436815 0.342886 0.097 Uiso 0.5 1 calc R . P G -1
C44 C -0.0045(6) 0.4410(3) 0.2576(6) 0.077(3) Uani 0.5 1 d G U P G -1
H44 H -0.004916 0.505860 0.253739 0.093 Uiso 0.5 1 calc R . P G -1
C45 C 0.0113(4) 0.3870(6) 0.2102(4) 0.085(3) Uani 0.5 1 d G U P G -1
H45 H 0.021641 0.415047 0.174039 0.103 Uiso 0.5 1 calc R . P G -1
C46 C 0.0120(3) 0.2921(6) 0.2158(3) 0.085(3) Uani 0.5 1 d G U P G -1
C47 C 0.0263(3) 0.2407(9) 0.1638(5) 0.124(5) Uani 0.5 1 d . U P G -1
H47A H -0.002456 0.231847 0.135867 0.186 Uiso 0.5 1 calc GR . P G -1
H47B H 0.039200 0.180842 0.177007 0.186 Uiso 0.5 1 calc GR . P G -1
H47C H 0.051786 0.274427 0.143082 0.186 Uiso 0.5 1 calc GR . P G -1
O51B O 0.0999(2) 0.4435(4) 0.7113(2) 0.0782(14) Uiso 0.5 1 d . . P H 2

loop_
_atom_site_aniso_label
_atom_site_aniso_U_11
_atom_site_aniso_U_22
_atom_site_aniso_U_33
_atom_site_aniso_U_23
_atom_site_aniso_U_13
_atom_site_aniso_U_12
Pr1 0.01654(6) 0.02181(6) 0.01246(6) -0.00162(4) 0.00087(4) -0.00096(4)
Mn1 0.01849(13) 0.01276(13) 0.01639(14) 0.00000(10) 0.00316(10) -0.00031(10)
Mn2 0.01623(14) 0.0444(2) 0.01442(15) 0.00316(13) -0.00205(11) -0.00080(12)
O1 0.0158(6) 0.0150(6) 0.0148(6) 0.0004(5) -0.0004(5) -0.0004(5)
N1A 0.0201(17) 0.0240(19) 0.0182(17) 0.0020(14) -0.0030(13) 0.0001(14)
C1A 0.0285(19) 0.034(2) 0.0195(18) 0.0020(16) -0.0080(15) 0.0013(16)
C2A 0.033(3) 0.036(3) 0.016(2) -0.005(3) -0.006(2) 0.003(3)
N2A 0.0214(18) 0.025(2) 0.021(2) -0.0016(16) -0.0020(14) -0.0015(16)
N1B 0.025(2) 0.028(2) 0.019(2) 0.0037(17) -0.0025(16) 0.0026(17)
C1B 0.036(4) 0.043(5) 0.012(3) 0.003(3) -0.010(2) 0.001(4)
C2B 0.028(2) 0.036(3) 0.018(2) -0.004(2) -0.0070(19) 0.001(2)
N2B 0.017(2) 0.030(3) 0.016(2) -0.0023(19) -0.0021(16) -0.0015(19)
C3 0.0325(12) 0.0557(16) 0.0299(12) 0.0248(11) -0.0106(9) -0.0151(11)
C4 0.0244(10) 0.0296(11) 0.0226(10) 0.0120(9) -0.0013(8) 0.0017(8)
O2 0.0200(6) 0.0246(7) 0.0166(7) 0.0063(5) -0.0002(5) 0.0022(5)
C5A 0.0243(19) 0.026(2) 0.020(2) 0.0062(18) -0.0031(16) 0.0041(15)
C6A 0.0204(18) 0.030(2) 0.023(2) 0.0064(16) -0.0031(15) 0.0040(16)
O3A 0.0252(14) 0.0286(16) 0.0168(15) -0.0002(12) -0.0060(12) 0.0071(11)
C5B 0.031(3) 0.030(3) 0.026(2) 0.006(2) -0.0040(19) 0.007(2)
C6B 0.034(3) 0.032(3) 0.027(3) 0.000(2) 0.000(3) 0.009(2)
O3B 0.032(2) 0.044(3) 0.022(2) 0.0062(18) 0.0039(16) 0.0138(17)
C7 0.0244(10) 0.0509(15) 0.0267(11) -0.0207(10) -0.0042(8) 0.0057(9)
C8 0.0251(10) 0.0310(11) 0.0229(10) -0.0115(9) -0.0008(8) -0.0062(8)
O4 0.0207(6) 0.0268(7) 0.0159(7) -0.0060(5) -0.0006(5) -0.0038(5)
C9A 0.026(2) 0.037(2) 0.030(2) -0.0087(19) -0.0042(16) -0.0073(17)
C10A 0.033(3) 0.032(3) 0.028(3) 0.002(2) -0.006(2) -0.012(2)
O5A 0.0295(17) 0.032(2) 0.0251(19) -0.0063(14) 0.0060(14) -0.0092(15)
C9B 0.021(2) 0.030(3) 0.023(3) -0.008(2) -0.0002(18) -0.0027(18)
C10B 0.013(2) 0.046(4) 0.033(3) -0.023(3) -0.001(2) 0.002(2)
O5B 0.0222(17) 0.025(2) 0.016(2) 0.0039(14) -0.0053(14) -0.0032(15)
O6 0.0497(10) 0.0177(7) 0.0354(9) 0.0055(6) 0.0219(7) 0.0086(7)
O7 0.0229(7) 0.0297(8) 0.0213(7) 0.0037(6) 0.0020(5) 0.0032(6)
C11 0.0228(9) 0.0201(10) 0.0196(10) -0.0037(7) -0.0014(7) 0.0021(7)
C12 0.0374(12) 0.0229(11) 0.0305(12) -0.0060(9) -0.0019(9) 0.0118(9)
O8 0.0419(9) 0.0206(7) 0.0315(9) -0.0069(6) 0.0175(7) -0.0112(6)
O9 0.0228(7) 0.0294(8) 0.0239(7) -0.0069(6) 0.0016(5) -0.0029(6)
C16 0.0225(9) 0.0178(9) 0.0191(9) 0.0027(7) -0.0013(7) 0.0006(7)
C17 0.0266(10) 0.0198(10) 0.0321(12) 0.0017(8) 0.0070(8) -0.0033(8)
C18 0.0397(12) 0.0243(11) 0.0441(14) -0.0085(10) 0.0084(10) -0.0095(9)
C19 0.0276(11) 0.0348(13) 0.0584(17) -0.0010(12) 0.0081(11) -0.0064(10)
C20 0.0586(16) 0.0293(13) 0.0420(15) 0.0123(11) 0.0078(12) -0.0026(11)
O10 0.0452(9) 0.0233(8) 0.0186(7) -0.0020(6) -0.0005(6) -0.0019(6)
O11 0.0533(10) 0.0264(8) 0.0180(7) -0.0013(6) 0.0051(7) -0.0115(7)
C21 0.0212(9) 0.0319(11) 0.0172(10) -0.0014(8) 0.0024(7) -0.0047(8)
C22A 0.048(5) 0.021(4) 0.015(3) -0.001(3) 0.010(3) -0.007(3)
C23 0.0551(15) 0.0540(16) 0.0159(10) -0.0055(10) 0.0017(10) -0.0225(13)
C24A 0.048(4) 0.042(4) 0.028(4) -0.010(3) 0.016(3) -0.002(3)
C25A 0.068(5) 0.036(4) 0.023(3) 0.007(3) 0.003(4) -0.009(3)
C22B 0.026(2) 0.025(3) 0.016(2) -0.005(2) 0.0045(17) -0.002(2)
C24B 0.038(3) 0.046(4) 0.029(3) -0.007(3) 0.013(2) 0.002(2)
C25B 0.044(3) 0.035(3) 0.018(2) 0.005(2) -0.002(2) -0.007(2)
O12 0.0193(7) 0.0592(11) 0.0217(8) -0.0082(7) -0.0010(6) 0.0056(7)
O13 0.0223(7) 0.0636(12) 0.0235(8) -0.0070(8) 0.0041(6) 0.0032(7)
C26 0.0197(10) 0.0747(19) 0.0296(13) -0.0107(12) 0.0014(9) 0.0057(11)
C27A 0.018(2) 0.042(3) 0.033(3) -0.002(3) 0.0010(18) 0.004(2)
C28A 0.033(3) 0.044(3) 0.101(6) -0.008(4) -0.013(3) 0.010(3)
C29A 0.021(4) 0.178(13) 0.047(4) -0.020(5) -0.010(3) 0.006(5)
C30A 0.020(2) 0.057(3) 0.074(4) 0.004(3) 0.001(2) -0.005(2)
C27B 0.018(2) 0.038(3) 0.052(3) -0.011(3) 0.002(2) 0.002(3)
C28B 0.031(3) 0.078(5) 0.080(5) 0.004(4) 0.022(3) 0.013(3)
C29B 0.023(4) 0.054(4) 0.139(10) -0.043(6) -0.013(6) -0.002(3)
C30B 0.028(2) 0.049(3) 0.078(4) 0.005(3) 0.003(2) 0.013(2)
N31A 0.066(3) 0.104(5) 0.075(4) -0.005(3) -0.005(3) -0.048(3)
C31A 0.046(3) 0.068(4) 0.035(2) 0.000(2) 0.007(2) -0.021(2)
C32A 0.049(4) 0.050(4) 0.046(3) 0.002(3) -0.001(3) -0.018(3)
N31B 0.064(4) 0.087(5) 0.049(4) -0.021(3) 0.015(3) -0.036(4)
C31B 0.054(3) 0.047(4) 0.036(3) -0.006(3) 0.014(3) -0.022(3)
C32B 0.049(4) 0.050(4) 0.046(3) 0.002(3) -0.001(3) -0.018(3)
C41 0.037(4) 0.104(6) 0.104(7) -0.019(4) -0.043(5) 0.029(4)
C42 0.051(5) 0.112(6) 0.075(6) 0.015(5) -0.039(5) 0.002(4)
C43 0.043(6) 0.104(6) 0.093(8) -0.039(5) -0.019(5) 0.014(4)
C44 0.027(6) 0.106(5) 0.097(8) -0.020(6) -0.009(5) -0.011(5)
C45 0.025(4) 0.137(8) 0.093(8) -0.029(6) -0.020(5) 0.005(5)
C46 0.030(4) 0.139(7) 0.083(6) -0.055(6) -0.033(5) 0.016(6)
C47 0.047(5) 0.201(12) 0.122(8) -0.076(8) -0.027(5) 0.035(6)

loop_
_atom_type_symbol
_atom_type_description
_atom_type_scat_dispersion_real
_atom_type_scat_dispersion_imag
_atom_type_scat_source
C C 0.0033 0.0016 'International Tables Vol C Tables 4.2.6.8 and 6.1.1.4'
H H 0.0000 0.0000 'International Tables Vol C Tables 4.2.6.8 and 6.1.1.4'
Mn Mn 0.3368 0.7283 'International Tables Vol C Tables 4.2.6.8 and 6.1.1.4'
N N 0.0061 0.0033 'International Tables Vol C Tables 4.2.6.8 and 6.1.1.4'
O O 0.0106 0.0060 'International Tables Vol C Tables 4.2.6.8 and 6.1.1.4'
Pr Pr -0.2180 2.8214 'International Tables Vol C Tables 4.2.6.8 and 6.1.1.4'

loop_
_geom_angle_atom_site_label_1
_geom_angle_atom_site_label_2
_geom_angle_atom_site_label_3
_geom_angle
_geom_angle_site_symmetry_1
_geom_angle_site_symmetry_3
O1 Pr1 O2 70.61(4) . 7_556
O1 Pr1 O4 70.43(4) . 7_556
O1 Pr1 O7 81.79(4) . .
O1 Pr1 O9 81.94(4) . 7_556
O1 Pr1 O10 148.79(5) . .
O1 Pr1 O11 147.10(5) . .
O1 Pr1 O12 71.51(4) . .
O1 Pr1 O13 121.52(5) . .
O2 Pr1 O4 65.49(5) 7_556 7_556
O2 Pr1 O12 129.13(5) 7_556 .
O2 Pr1 O13 147.68(5) 7_556 .
O4 Pr1 O12 128.46(5) 7_556 .
O4 Pr1 O13 145.05(5) 7_556 .
O7 Pr1 O2 134.49(4) . 7_556
O7 Pr1 O4 71.54(5) . 7_556
O7 Pr1 O10 81.35(5) . .
O7 Pr1 O11 130.21(5) . .
O7 Pr1 O12 69.78(5) . .
O7 Pr1 O13 77.74(5) . .
O9 Pr1 O2 72.48(5) 7_556 7_556
O9 Pr1 O4 135.21(5) 7_556 7_556
O9 Pr1 O7 139.29(5) 7_556 .
O9 Pr1 O10 126.91(5) 7_556 .
O9 Pr1 O11 76.63(5) 7_556 .
O9 Pr1 O12 69.71(5) 7_556 .
O9 Pr1 O13 79.55(5) 7_556 .
O10 Pr1 O2 104.15(5) . 7_556
O10 Pr1 O4 79.38(5) . 7_556
O10 Pr1 O12 125.59(5) . .
O10 Pr1 O13 79.91(5) . .
O11 Pr1 O2 79.22(5) . 7_556
O11 Pr1 O4 108.83(5) . 7_556
O11 Pr1 O10 51.55(5) . .
O11 Pr1 O12 121.99(5) . .
O11 Pr1 O13 78.84(6) . .
O13 Pr1 O12 50.02(5) . .
O1 Mn1 O1 81.06(6) 7_556 .
O1 Mn1 O2 88.99(5) 7_556 .
O1 Mn1 O2 88.19(5) . .
O1 Mn1 O4 88.20(6) 7_556 7_556
O1 Mn1 O4 88.66(5) . 7_556
O1 Mn1 O6 177.64(6) 7_556 .
O1 Mn1 O6 98.00(6) . .
O1 Mn1 O8 177.87(6) . .
O1 Mn1 O8 97.10(6) 7_556 .
O4 Mn1 O2 176.07(6) 7_556 .
O6 Mn1 O2 93.15(6) . .
O6 Mn1 O4 89.62(6) . 7_556
O6 Mn1 O8 83.88(7) . .
O8 Mn1 O2 90.70(6) . .
O8 Mn1 O4 92.37(6) . 7_556
O1 Mn2 N1A 135.55(10) . .
O1 Mn2 N2A 148.50(11) . .
O1 Mn2 N1B 150.64(13) . .
O1 Mn2 N2B 134.92(13) . .
O1 Mn2 O3A 76.48(8) . .
O1 Mn2 O5B 77.71(9) . .
N1A Mn2 O3A 69.27(12) . .
N2A Mn2 N1A 75.82(14) . .
N2A Mn2 O3A 123.35(13) . .
N1B Mn2 N2B 74.42(18) . .
N1B Mn2 O5B 123.34(14) . .
O2 Mn2 O1 80.03(5) . .
O2 Mn2 N1A 76.64(9) . .
O2 Mn2 N2A 117.31(11) . .
O2 Mn2 N1B 78.09(11) . .
O2 Mn2 N2B 128.25(12) . .
O2 Mn2 O3A 96.44(8) . .
O2 Mn2 O4 78.39(5) . .
O2 Mn2 O5A 166.80(10) . .
O2 Mn2 O5B 157.67(9) . .
O3B Mn2 O1 91.83(12) . .
O3B Mn2 N1B 76.38(16) . .
O3B Mn2 N2B 107.60(17) . .
O3B Mn2 O2 107.29(13) . .
O3B Mn2 O4 169.00(11) . .
O3B Mn2 O5B 75.30(15) . .
O4 Mn2 O1 79.74(5) . .
O4 Mn2 N1A 130.30(10) . .
O4 Mn2 N2A 78.67(11) . .
O4 Mn2 N1B 114.34(13) . .
O4 Mn2 N2B 74.44(13) . .
O4 Mn2 O3A 156.20(8) . .
O4 Mn2 O5B 95.85(10) . .
O5A Mn2 O1 89.53(10) . .
O5A Mn2 N1A 106.11(13) . .
O5A Mn2 N2A 75.70(14) . .
O5A Mn2 O3A 73.10(12) . .
O5A Mn2 O4 107.85(11) . .
O5B Mn2 N2B 69.07(15) . .
Mn1 O1 Pr1 103.64(5) . .
Mn1 O1 Pr1 103.34(5) 7_556 .
Mn1 O1 Mn1 98.94(6) 7_556 .
Mn1 O1 Mn2 97.45(5) . .
Mn1 O1 Mn2 97.74(6) 7_556 .
Mn2 O1 Pr1 147.23(6) . .
C1A N1A Mn2 107.8(3) . .
C1A N1A C3 108.3(3) . .
C1A N1A C5A 108.5(3) . .
C3 N1A Mn2 101.41(19) . .
C5A N1A Mn2 113.3(3) . .
C5A N1A C3 117.0(3) . .
N1A C1A H1AA 109.1 . .
N1A C1A H1AB 109.1 . .
N1A C1A C2A 112.4(4) . .
H1AA C1A H1AB 107.9 . .
C2A C1A H1AA 109.1 . .
C2A C1A H1AB 109.1 . .
C1A C2A H2AA 109.0 . .
C1A C2A H2AB 109.0 . .
H2AA C2A H2AB 107.8 . .
N2A C2A C1A 112.9(5) . .
N2A C2A H2AA 109.0 . .
N2A C2A H2AB 109.0 . .
C2A N2A Mn2 109.9(3) . .
C2A N2A C7 115.2(4) . .
C7 N2A Mn2 105.2(2) . .
C9A N2A Mn2 107.5(3) . .
C9A N2A C2A 110.3(4) . .
C9A N2A C7 108.4(3) . .
C1B N1B Mn2 111.6(4) . .
C1B N1B C3 118.4(5) . .
C1B N1B C5B 109.6(5) . .
C3 N1B Mn2 105.7(2) . .
C5B N1B Mn2 105.8(3) . .
C5B N1B C3 104.9(4) . .
N1B C1B H1BA 109.1 . .
N1B C1B H1BB 109.1 . .
N1B C1B C2B 112.6(6) . .
H1BA C1B H1BB 107.8 . .
C2B C1B H1BA 109.1 . .
C2B C1B H1BB 109.1 . .
C1B C2B H2BA 109.1 . .
C1B C2B H2BB 109.1 . .
H2BA C2B H2BB 107.9 . .
N2B C2B C1B 112.4(5) . .
N2B C2B H2BA 109.1 . .
N2B C2B H2BB 109.1 . .
C2B N2B Mn2 107.8(4) . .
C2B N2B C9B 109.5(4) . .
C7 N2B Mn2 102.1(3) . .
C7 N2B C2B 106.4(4) . .
C7 N2B C9B 118.4(4) . .
C9B N2B Mn2 111.9(3) . .
N1A C3 H3AA 110.6 . .
N1A C3 H3AB 110.6 . .
N1B C3 H3BC 107.7 . .
N1B C3 H3BD 107.7 . .
N1B C3 C4 118.6(2) . .
H3AA C3 H3AB 108.8 . .
H3BC C3 H3BD 107.1 . .
C4 C3 N1A 105.6(2) . .
C4 C3 H3AA 110.6 . .
C4 C3 H3AB 110.6 . .
C4 C3 H3BC 107.7 . .
C4 C3 H3BD 107.7 . .
C3 C4 H4A 109.6 . .
C3 C4 H4B 109.6 . .
H4A C4 H4B 108.1 . .
O2 C4 C3 110.41(18) . .
O2 C4 H4A 109.6 . .
O2 C4 H4B 109.6 . .
Mn1 O2 Pr1 92.42(5) . 7_556
Mn2 O2 Pr1 108.13(6) . 7_556
Mn2 O2 Mn1 92.68(5) . .
C4 O2 Pr1 123.78(11) . 7_556
C4 O2 Mn1 120.42(12) . .
C4 O2 Mn2 113.72(11) . .
N1A C5A H5AA 109.6 . .
N1A C5A H5AB 109.6 . .
N1A C5A C6A 110.3(4) . .
H5AA C5A H5AB 108.1 . .
C6A C5A H5AA 109.6 . .
C6A C5A H5AB 109.6 . .
C5A C6A H6AA 110.7 . .
C5A C6A H6AB 110.7 . .
H6AA C6A H6AB 108.8 . .
O3A C6A C5A 105.4(3) . .
O3A C6A H6AA 110.7 . .
O3A C6A H6AB 110.7 . .
Mn2 O3A H3A 125.7 . .
C6A O3A Mn2 108.6(2) . .
C6A O3A H3A 125.7 . .
N1B C5B H5BA 109.0 . .
N1B C5B H5BB 109.0 . .
N1B C5B C6B 113.1(4) . .
H5BA C5B H5BB 107.8 . .
C6B C5B H5BA 109.0 . .
C6B C5B H5BB 109.0 . .
C5B C6B H6BA 110.4 . .
C5B C6B H6BB 110.4 . .
H6BA C6B H6BB 108.6 . .
O3B C6B C5B 106.8(4) . .
O3B C6B H6BA 110.4 . .
O3B C6B H6BB 110.4 . .
Mn2 O3B H3B 122.4 . .
C6B O3B Mn2 115.2(3) . .
C6B O3B H3B 122.4 . .
N2A C7 H7AA 108.2 . .
N2A C7 H7AB 108.2 . .
N2B C7 H7BC 110.6 . .
N2B C7 H7BD 110.6 . .
N2B C7 C8 105.6(3) . .
H7AA C7 H7AB 107.3 . .
H7BC C7 H7BD 108.8 . .
C8 C7 N2A 116.4(2) . .
C8 C7 H7AA 108.2 . .
C8 C7 H7AB 108.2 . .
C8 C7 H7BC 110.6 . .
C8 C7 H7BD 110.6 . .
C7 C8 H8A 109.7 . .
C7 C8 H8B 109.7 . .
H8A C8 H8B 108.2 . .
O4 C8 C7 110.01(18) . .
O4 C8 H8A 109.7 . .
O4 C8 H8B 109.7 . .
Mn1 O4 Pr1 92.79(5) 7_556 7_556
Mn2 O4 Pr1 107.84(6) . 7_556
Mn2 O4 Mn1 92.65(5) . 7_556
C8 O4 Pr1 123.41(11) . 7_556
C8 O4 Mn1 120.33(12) . 7_556
C8 O4 Mn2 114.16(11) . .
N2A C9A H9AA 108.6 . .
N2A C9A H9AB 108.6 . .
N2A C9A C10A 114.6(4) . .
H9AA C9A H9AB 107.6 . .
C10A C9A H9AA 108.6 . .
C10A C9A H9AB 108.6 . .
C9A C10A H10A 110.0 . .
C9A C10A H10B 110.0 . .
H10A C10A H10B 108.4 . .
O5A C10A C9A 108.5(4) . .
O5A C10A H10A 110.0 . .
O5A C10A H10B 110.0 . .
Mn2 O5A H5A 122.6 . .
C10A O5A Mn2 114.8(3) . .
C10A O5A H5A 122.6 . .
N2B C9B H9BA 109.8 . .
N2B C9B H9BB 109.8 . .
N2B C9B C10B 109.4(5) . .
H9BA C9B H9BB 108.2 . .
C10B C9B H9BA 109.8 . .
C10B C9B H9BB 109.8 . .
C9B C10B H10C 111.3 . .
C9B C10B H10D 111.3 . .
H10C C10B H10D 109.2 . .
O5B C10B C9B 102.6(4) . .
O5B C10B H10C 111.3 . .
O5B C10B H10D 111.3 . .
Mn2 O5B H5B 125.8 . .
C10B O5B Mn2 108.4(3) . .
C10B O5B H5B 125.8 . .
C11 O6 Mn1 129.58(14) . .
C11 O7 Pr1 134.12(13) . .
O6 C11 C12 115.77(18) . .
O7 C11 O6 125.05(19) . .
O7 C11 C12 119.18(18) . .
C11 C12 C13A 109.5(2) . .
C11 C12 C15A 108.1(3) . .
C11 C12 C14B 104.6(5) . .
C11 C12 C15C 106.7(3) . .
C13A C12 C15A 102.8(3) . .
C14A C12 C11 114.0(3) . .
C14A C12 C13A 113.2(4) . .
C14A C12 C15A 108.6(4) . .
C13B C12 C11 109.6(5) . .
C13B C12 C14B 103.0(6) . .
C15B C12 C11 113.7(6) . .
C15B C12 C14B 107.3(6) . .
C15B C12 C13B 117.2(7) . .
C13C C12 C11 111.7(5) . .
C13C C12 C15C 108.0(5) . .
C14C C12 C11 106.9(4) . .
C14C C12 C13C 114.8(5) . .
C14C C12 C15C 108.4(4) . .
C12 C13A H13A 109.5 . .
C12 C13A H13B 109.5 . .
C12 C13A H13C 109.5 . .
H13A C13A H13B 109.5 . .
H13A C13A H13C 109.5 . .
H13B C13A H13C 109.5 . .
C12 C14A H14A 109.5 . .
C12 C14A H14B 109.5 . .
C12 C14A H14C 109.5 . .
H14A C14A H14B 109.5 . .
H14A C14A H14C 109.5 . .
H14B C14A H14C 109.5 . .
C12 C15A H15A 109.5 . .
C12 C15A H15B 109.5 . .
C12 C15A H15C 109.5 . .
H15A C15A H15B 109.5 . .
H15A C15A H15C 109.5 . .
H15B C15A H15C 109.5 . .
C12 C14B H14D 109.5 . .
C12 C14B H14E 109.5 . .
C12 C14B H14F 109.5 . .
H14D C14B H14E 109.5 . .
H14D C14B H14F 109.5 . .
H14E C14B H14F 109.5 . .
C12 C13B H13D 109.5 . .
C12 C13B H13E 109.5 . .
C12 C13B H13F 109.5 . .
H13D C13B H13E 109.5 . .
H13D C13B H13F 109.5 . .
H13E C13B H13F 109.5 . .
C12 C15B H15D 109.5 . .
C12 C15B H15E 109.5 . .
C12 C15B H15F 109.5 . .
H15D C15B H15E 109.5 . .
H15D C15B H15F 109.5 . .
H15E C15B H15F 109.5 . .
C12 C13C H13G 109.5 . .
C12 C13C H13H 109.5 . .
C12 C13C H13I 109.5 . .
H13G C13C H13H 109.5 . .
H13G C13C H13I 109.5 . .
H13H C13C H13I 109.5 . .
C12 C14C H14G 109.5 . .
C12 C14C H14H 109.5 . .
C12 C14C H14I 109.5 . .
H14G C14C H14H 109.5 . .
H14G C14C H14I 109.5 . .
H14H C14C H14I 109.5 . .
C12 C15C H15G 109.5 . .
C12 C15C H15H 109.5 . .
C12 C15C H15I 109.5 . .
H15G C15C H15H 109.5 . .
H15G C15C H15I 109.5 . .
H15H C15C H15I 109.5 . .
C16 O8 Mn1 130.39(13) . .
C16 O9 Pr1 134.27(13) . 7_556
O8 C16 C17 117.62(17) . .
O9 C16 O8 124.77(18) . .
O9 C16 C17 117.58(17) . .
C16 C17 C19 108.89(17) . .
C18 C17 C16 112.10(17) . .
C18 C17 C19 109.2(2) . .
C18 C17 C20 109.4(2) . .
C20 C17 C16 107.29(18) . .
C20 C17 C19 110.0(2) . .
C17 C18 H18A 109.5 . .
C17 C18 H18B 109.5 . .
C17 C18 H18C 109.5 . .
H18A C18 H18B 109.5 . .
H18A C18 H18C 109.5 . .
H18B C18 H18C 109.5 . .
C17 C19 H19A 109.5 . .
C17 C19 H19B 109.5 . .
C17 C19 H19C 109.5 . .
H19A C19 H19B 109.5 . .
H19A C19 H19C 109.5 . .
H19B C19 H19C 109.5 . .
C17 C20 H20A 109.5 . .
C17 C20 H20B 109.5 . .
C17 C20 H20C 109.5 . .
H20A C20 H20B 109.5 . .
H20A C20 H20C 109.5 . .
H20B C20 H20C 109.5 . .
C21 O10 Pr1 93.17(12) . .
C21 O11 Pr1 93.42(13) . .
O10 C21 Pr1 60.97(11) . .
O10 C21 C22A 111.7(4) . .
O10 C21 C22B 123.4(3) . .
O11 C21 Pr1 60.79(11) . .
O11 C21 O10 121.43(19) . .
O11 C21 C22A 126.3(4) . .
O11 C21 C22B 115.1(3) . .
C22A C21 Pr1 165.1(3) . .
C22B C21 Pr1 175.1(3) . .
C21 C22A C23 107.2(6) . .
C24A C22A C21 109.2(6) . .
C24A C22A C23 117.0(7) . .
C24A C22A C25A 110.2(7) . .
C25A C22A C21 106.4(6) . .
C25A C22A C23 106.3(6) . .
C22A C23 H23A 109.5 . .
C22A C23 H23B 109.5 . .
C22A C23 H23C 109.5 . .
H23A C23 H23B 109.5 . .
H23A C23 H23C 109.5 . .
H23B C23 H23C 109.5 . .
H23D C23 H23E 109.5 . .
H23D C23 H23F 109.5 . .
H23E C23 H23F 109.5 . .
C22B C23 H23D 109.5 . .
C22B C23 H23E 109.5 . .
C22B C23 H23F 109.5 . .
C22A C24A H24A 109.5 . .
C22A C24A H24B 109.5 . .
C22A C24A H24C 109.5 . .
H24A C24A H24B 109.5 . .
H24A C24A H24C 109.5 . .
H24B C24A H24C 109.5 . .
C22A C25A H25A 109.5 . .
C22A C25A H25B 109.5 . .
C22A C25A H25C 109.5 . .
H25A C25A H25B 109.5 . .
H25A C25A H25C 109.5 . .
H25B C25A H25C 109.5 . .
C23 C22B C21 108.1(4) . .
C24B C22B C21 106.5(5) . .
C24B C22B C23 106.3(5) . .
C24B C22B C25B 109.5(5) . .
C25B C22B C21 113.1(5) . .
C25B C22B C23 113.1(5) . .
C22B C24B H24D 109.5 . .
C22B C24B H24E 109.5 . .
C22B C24B H24F 109.5 . .
H24D C24B H24E 109.5 . .
H24D C24B H24F 109.5 . .
H24E C24B H24F 109.5 . .
C22B C25B H25D 109.5 . .
C22B C25B H25E 109.5 . .
C22B C25B H25F 109.5 . .
H25D C25B H25E 109.5 . .
H25D C25B H25F 109.5 . .
H25E C25B H25F 109.5 . .
C26 O12 Pr1 92.06(13) . .
C26 O13 Pr1 96.23(13) . .
O12 C26 Pr1 62.60(11) . .
O12 C26 C27A 119.3(3) . .
O12 C26 C27B 116.0(3) . .
O13 C26 Pr1 59.09(11) . .
O13 C26 O12 121.6(2) . .
O13 C26 C27A 117.8(3) . .
O13 C26 C27B 120.8(3) . .
C27A C26 Pr1 170.6(3) . .
C27B C26 Pr1 164.9(3) . .
C28A C27A C26 100.2(4) . .
C28A C27A C30A 109.4(5) . .
C29A C27A C26 109.9(5) . .
C29A C27A C28A 112.6(7) . .
C29A C27A C30A 108.9(6) . .
C30A C27A C26 115.7(4) . .
C27A C28A H28A 109.5 . .
C27A C28A H28B 109.5 . .
C27A C28A H28C 109.5 . .
H28A C28A H28B 109.5 . .
H28A C28A H28C 109.5 . .
H28B C28A H28C 109.5 . .
C27A C29A H29A 109.5 . .
C27A C29A H29B 109.5 . .
C27A C29A H29C 109.5 . .
H29A C29A H29B 109.5 . .
H29A C29A H29C 109.5 . .
H29B C29A H29C 109.5 . .
C27A C30A H30A 109.5 . .
C27A C30A H30B 109.5 . .
C27A C30A H30C 109.5 . .
H30A C30A H30B 109.5 . .
H30A C30A H30C 109.5 . .
H30B C30A H30C 109.5 . .
C28B C27B C26 109.5(5) . .
C29B C27B C26 103.0(5) . .
C29B C27B C28B 112.5(7) . .
C29B C27B C30B 109.1(7) . .
C30B C27B C26 114.7(4) . .
C30B C27B C28B 108.1(5) . .
C27B C28B H28D 109.5 . .
C27B C28B H28E 109.5 . .
C27B C28B H28F 109.5 . .
H28D C28B H28E 109.5 . .
H28D C28B H28F 109.5 . .
H28E C28B H28F 109.5 . .
C27B C29B H29D 109.5 . .
C27B C29B H29E 109.5 . .
C27B C29B H29F 109.5 . .
H29D C29B H29E 109.5 . .
H29D C29B H29F 109.5 . .
H29E C29B H29F 109.5 . .
C27B C30B H30D 109.5 . .
C27B C30B H30E 109.5 . .
C27B C30B H30F 109.5 . .
H30D C30B H30E 109.5 . .
H30D C30B H30F 109.5 . .
H30E C30B H30F 109.5 . .
N31A C31A C32A 178.6(7) . .
C31A C32A H32A 109.5 . .
C31A C32A H32B 109.5 . .
C31A C32A H32C 109.5 . .
H32A C32A H32B 109.5 . .
H32A C32A H32C 109.5 . .
H32B C32A H32C 109.5 . .
N31B C31B C32B 179.0(8) . .
C31B C32B H32D 109.5 . .
C31B C32B H32E 109.5 . .
C31B C32B H32F 109.5 . .
H32D C32B H32E 109.5 . .
H32D C32B H32F 109.5 . .
H32E C32B H32F 109.5 . .
C42 C41 H41 120.0 . .
C42 C41 C46 120.0 . .
C46 C41 H41 120.0 . .
C41 C42 H42 120.0 . .
C41 C42 C43 120.0 . .
C43 C42 H42 120.0 . .
C42 C43 H43 120.0 . .
C44 C43 C42 120.0 . .
C44 C43 H43 120.0 . .
C43 C44 H44 120.0 . .
C43 C44 C45 120.0 . .
C45 C44 H44 120.0 . .
C44 C45 H45 120.0 . .
C46 C45 C44 120.0 . .
C46 C45 H45 120.0 . .
C41 C46 C47 123.1(8) . .
C45 C46 C41 120.0 . .
C45 C46 C47 116.8(8) . .
C46 C47 H47A 109.5 . .
C46 C47 H47B 109.5 . .
C46 C47 H47C 109.5 . .
H47A C47 H47B 109.5 . .
H47A C47 H47C 109.5 . .
H47B C47 H47C 109.5 . .

loop_
_geom_bond_atom_site_label_1
_geom_bond_atom_site_label_2
_geom_bond_distance
_geom_bond_site_symmetry_2
Pr1 O1 2.4464(13) .
Pr1 O2 2.5408(13) 7_556
Pr1 O4 2.5445(13) 7_556
Pr1 O7 2.4675(15) .
Pr1 O9 2.4605(15) 7_556
Pr1 O10 2.5305(14) .
Pr1 O11 2.5267(15) .
Pr1 O12 2.6400(15) .
Pr1 O13 2.5648(15) .
Mn1 O1 1.9121(13) .
Mn1 O1 1.9044(13) 7_556
Mn1 O2 2.1987(13) .
Mn1 O4 2.1972(13) 7_556
Mn1 O6 1.9757(15) .
Mn1 O8 1.9927(15) .
Mn2 O1 2.2844(14) .
Mn2 N1A 2.421(3) .
Mn2 N2A 2.345(5) .
Mn2 N1B 2.357(4) .
Mn2 N2B 2.474(5) .
Mn2 O2 2.1738(14) .
Mn2 O3A 2.459(3) .
Mn2 O3B 2.123(4) .
Mn2 O4 2.1787(14) .
Mn2 O5A 2.176(3) .
Mn2 O5B 2.437(4) .
N1A C1A 1.474(5) .
N1A C3 1.543(4) .
N1A C5A 1.483(6) .
C1A H1AA 0.9900 .
C1A H1AB 0.9900 .
C1A C2A 1.511(8) .
C2A H2AA 0.9900 .
C2A H2AB 0.9900 .
C2A N2A 1.485(8) .
N2A C7 1.543(5) .
N2A C9A 1.471(5) .
N1B C1B 1.474(10) .
N1B C3 1.501(5) .
N1B C5B 1.480(6) .
C1B H1BA 0.9900 .
C1B H1BB 0.9900 .
C1B C2B 1.524(8) .
C2B H2BA 0.9900 .
C2B H2BB 0.9900 .
C2B N2B 1.465(7) .
N2B C7 1.464(5) .
N2B C9B 1.480(7) .
C3 H3AA 0.9900 .
C3 H3AB 0.9900 .
C3 H3BC 0.9900 .
C3 H3BD 0.9900 .
C3 C4 1.520(3) .
C4 H4A 0.9900 .
C4 H4B 0.9900 .
C4 O2 1.426(2) .
C5A H5AA 0.9900 .
C5A H5AB 0.9900 .
C5A C6A 1.510(6) .
C6A H6AA 0.9900 .
C6A H6AB 0.9900 .
C6A O3A 1.424(4) .
O3A H3A 0.9500 .
C5B H5BA 0.9900 .
C5B H5BB 0.9900 .
C5B C6B 1.507(8) .
C6B H6BA 0.9900 .
C6B H6BB 0.9900 .
C6B O3B 1.427(8) .
O3B H3B 0.9500 .
C7 H7AA 0.9900 .
C7 H7AB 0.9900 .
C7 H7BC 0.9900 .
C7 H7BD 0.9900 .
C7 C8 1.520(3) .
C8 H8A 0.9900 .
C8 H8B 0.9900 .
C8 O4 1.422(2) .
C9A H9AA 0.9900 .
C9A H9AB 0.9900 .
C9A C10A 1.496(6) .
C10A H10A 0.9900 .
C10A H10B 0.9900 .
C10A O5A 1.411(6) .
O5A H5A 0.9500 .
C9B H9BA 0.9900 .
C9B H9BB 0.9900 .
C9B C10B 1.545(6) .
C10B H10C 0.9900 .
C10B H10D 0.9900 .
C10B O5B 1.448(6) .
O5B H5B 0.9500 .
O6 C11 1.271(2) .
O7 C11 1.240(2) .
C11 C12 1.542(3) .
C12 C13A 1.543(5) .
C12 C14A 1.465(6) .
C12 C15A 1.616(5) .
C12 C14B 1.647(9) .
C12 C13B 1.528(9) .
C12 C15B 1.434(10) .
C12 C13C 1.515(9) .
C12 C14C 1.468(7) .
C12 C15C 1.590(7) .
C13A H13A 0.9800 .
C13A H13B 0.9800 .
C13A H13C 0.9800 .
C14A H14A 0.9800 .
C14A H14B 0.9800 .
C14A H14C 0.9800 .
C15A H15A 0.9800 .
C15A H15B 0.9800 .
C15A H15C 0.9800 .
C14B H14D 0.9800 .
C14B H14E 0.9800 .
C14B H14F 0.9800 .
C13B H13D 0.9800 .
C13B H13E 0.9800 .
C13B H13F 0.9800 .
C15B H15D 0.9800 .
C15B H15E 0.9800 .
C15B H15F 0.9800 .
C13C H13G 0.9800 .
C13C H13H 0.9800 .
C13C H13I 0.9800 .
C14C H14G 0.9800 .
C14C H14H 0.9800 .
C14C H14I 0.9800 .
C15C H15G 0.9800 .
C15C H15H 0.9800 .
C15C H15I 0.9800 .
O8 C16 1.267(2) .
O9 C16 1.247(2) .
C16 C17 1.538(3) .
C17 C18 1.521(3) .
C17 C19 1.541(3) .
C17 C20 1.534(3) .
C18 H18A 0.9800 .
C18 H18B 0.9800 .
C18 H18C 0.9800 .
C19 H19A 0.9800 .
C19 H19B 0.9800 .
C19 H19C 0.9800 .
C20 H20A 0.9800 .
C20 H20B 0.9800 .
C20 H20C 0.9800 .
O10 C21 1.262(3) .
O11 C21 1.259(3) .
C21 C22A 1.551(9) .
C21 C22B 1.546(7) .
C22A C23 1.551(10) .
C22A C24A 1.518(10) .
C22A C25A 1.532(9) .
C23 H23A 0.9800 .
C23 H23B 0.9800 .
C23 H23C 0.9800 .
C23 H23D 0.9800 .
C23 H23E 0.9800 .
C23 H23F 0.9800 .
C23 C22B 1.539(7) .
C24A H24A 0.9800 .
C24A H24B 0.9800 .
C24A H24C 0.9800 .
C25A H25A 0.9800 .
C25A H25B 0.9800 .
C25A H25C 0.9800 .
C22B C24B 1.519(7) .
C22B C25B 1.536(7) .
C24B H24D 0.9800 .
C24B H24E 0.9800 .
C24B H24F 0.9800 .
C25B H25D 0.9800 .
C25B H25E 0.9800 .
C25B H25F 0.9800 .
O12 C26 1.273(3) .
O13 C26 1.249(3) .
C26 C27A 1.562(6) .
C26 C27B 1.579(6) .
C27A C28A 1.525(8) .
C27A C29A 1.504(9) .
C27A C30A 1.528(8) .
C28A H28A 0.9800 .
C28A H28B 0.9800 .
C28A H28C 0.9800 .
C29A H29A 0.9800 .
C29A H29B 0.9800 .
C29A H29C 0.9800 .
C30A H30A 0.9800 .
C30A H30B 0.9800 .
C30A H30C 0.9800 .
C27B C28B 1.538(8) .
C27B C29B 1.514(9) .
C27B C30B 1.532(8) .
C28B H28D 0.9800 .
C28B H28E 0.9800 .
C28B H28F 0.9800 .
C29B H29D 0.9800 .
C29B H29E 0.9800 .
C29B H29F 0.9800 .
C30B H30D 0.9800 .
C30B H30E 0.9800 .
C30B H30F 0.9800 .
N31A C31A 1.132(6) .
C31A C32A 1.453(7) .
C32A H32A 0.9800 .
C32A H32B 0.9800 .
C32A H32C 0.9800 .
N31B C31B 1.132(8) .
C31B C32B 1.474(9) .
C32B H32D 0.9800 .
C32B H32E 0.9800 .
C32B H32F 0.9800 .
C41 H41 0.9500 .
C41 C42 1.3900 .
C41 C46 1.3900 .
C42 H42 0.9500 .
C42 C43 1.3900 .
C43 H43 0.9500 .
C43 C44 1.3900 .
C44 H44 0.9500 .
C44 C45 1.3900 .
C45 H45 0.9500 .
C45 C46 1.3900 .
C46 C47 1.438(11) .
C47 H47A 0.9800 .
C47 H47B 0.9800 .
C47 H47C 0.9800 .

loop_
_geom_hbond_atom_site_label_D
_geom_hbond_atom_site_label_H
_geom_hbond_atom_site_label_A
_geom_hbond_distance_DH
_geom_hbond_distance_HA
_geom_hbond_distance_DA
_geom_hbond_angle_DHA
_geom_hbond_site_symmetry_A
_geom_hbond_publ_flag
O3A H3A O7 0.95 2.24 3.144(3) 158.2 . yes
O3B H3B O12 0.95 2.11 2.872(4) 136.6 . yes
O5A H5A O12 0.95 2.01 2.782(4) 137.5 . yes
O5B H5B O9 0.95 2.28 3.185(4) 158.2 7_556 yes
